data_2238621
loop_
_publ_author_name
'Meundaeng, Natthaya'
'Prior, Timothy J.'
'Rujiwatra, Apinpus'

_publ_section_title
;
 Bis(1,10-phenanthroline-\k^2^<i>N</i>,<i>N</i>')(sulfato-\k<i>O</i>)copper(II)
 ethanol monosolvate
;
_journal_issue 10
_journal_name_full 'Acta Crystallographica Section E'
_journal_page_first m568
_journal_page_last m569
_journal_paper_doi 10.1107/S1600536813026093
_journal_volume 69
_journal_year 2013
_chemical_formula_iupac '[Cu (S O4) (C12 H8 N2)2], C2 H6 O'
_chemical_formula_moiety 'C24 H16 Cu N4 O4 S, C2 H4 O'
_chemical_formula_sum 'C26 H20 Cu N4 O5 S'
_chemical_formula_weight 564.06
_chemical_name_systematic
;
Bis(1,10-phenanthroline-\k^2^<i>N</i>,<i>N</i>')(sulfato-\k<i>O</i>)copper(II)
ethanol monosolvate
;
_space_group_IT_number 9
_symmetry_cell_setting monoclinic
_symmetry_space_group_name_Hall 'C -2yc'
_symmetry_space_group_name_H-M 'C 1 c 1'
_atom_sites_solution_hydrogens geom
_atom_sites_solution_primary direct
_atom_sites_solution_secondary difmap
_audit_creation_method SHELXL-97
_cell_angle_alpha 90.00
_cell_angle_beta 120.664(5)
_cell_angle_gamma 90.00
_cell_formula_units_Z 4
_cell_length_a 17.5488(14)
_cell_length_b 11.9360(11)
_cell_length_c 13.0663(9)
_cell_measurement_reflns_used 11381
_cell_measurement_temperature 150(2)
_cell_measurement_theta_max 29.45
_cell_measurement_theta_min 1.8
_cell_volume 2354.2(4)
_computing_cell_refinement 'X-AREA (Stoe & Cie, 2002)'
_computing_data_collection 'X-AREA (Stoe & Cie, 2002)'
_computing_data_reduction 'X-AREA (Stoe & Cie, 2002)'
_computing_molecular_graphics 'DIAMOND (Brandenburg, 1999)'
_computing_publication_material
;publCIF (Westrip, 2010) and <i>PLATON</i>
(Spek, 2009)
;
_computing_structure_refinement 'SHELXL97 (Sheldrick, 2008)'
_computing_structure_solution 'SHELXS86 (Sheldrick, 2008)'
_diffrn_ambient_temperature 150(2)
_diffrn_detector_area_resol_mean 6.67
_diffrn_measured_fraction_theta_full 1.000
_diffrn_measured_fraction_theta_max 0.993
_diffrn_measurement_device_type 'Stoe IPDS2'
_diffrn_measurement_method '\w scans'
_diffrn_radiation_monochromator graphite
_diffrn_radiation_source 'fine-focus sealed tube'
_diffrn_radiation_type MoK\a
_diffrn_radiation_wavelength 0.71073
_diffrn_reflns_av_R_equivalents 0.0703
_diffrn_reflns_av_sigmaI/netI 0.0691
_diffrn_reflns_limit_h_max 23
_diffrn_reflns_limit_h_min -24
_diffrn_reflns_limit_k_max 16
_diffrn_reflns_limit_k_min -15
_diffrn_reflns_limit_l_max 17
_diffrn_reflns_limit_l_min -17
_diffrn_reflns_number 10087
_diffrn_reflns_theta_full 25.30
_diffrn_reflns_theta_max 29.18
_diffrn_reflns_theta_min 2.18
_exptl_absorpt_coefficient_mu 1.064
_exptl_absorpt_correction_T_max 0.8829
_exptl_absorpt_correction_T_min 0.7270
_exptl_absorpt_correction_type numerical
_exptl_absorpt_process_details
;
(X-AREA; Stoe & Cie, 2002)
;
_exptl_crystal_colour blue
_exptl_crystal_density_diffrn 1.591
_exptl_crystal_density_method 'not measured'
_exptl_crystal_description block
_exptl_crystal_F_000 1156
_exptl_crystal_size_max 0.32
_exptl_crystal_size_mid 0.24
_exptl_crystal_size_min 0.12
_refine_diff_density_max 1.019
_refine_diff_density_min -1.092
_refine_ls_abs_structure_details 'Flack (1983), 2594 Friedel pairs'
_refine_ls_abs_structure_Flack 0.346(19)
_refine_ls_extinction_method none
_refine_ls_goodness_of_fit_ref 1.010
_refine_ls_hydrogen_treatment constr
_refine_ls_matrix_type full
_refine_ls_number_parameters 331
_refine_ls_number_reflns 5771
_refine_ls_number_restraints 8
_refine_ls_restrained_S_all 1.023
_refine_ls_R_factor_all 0.0777
_refine_ls_R_factor_gt 0.0578
_refine_ls_shift/su_max 0.000
_refine_ls_shift/su_mean 0.000
_refine_ls_structure_factor_coef Fsqd
_refine_ls_weighting_details 'w=1/[\s^2^(Fo^2^)+(0.0966P)^2^] where P=(Fo^2^+2Fc^2^)/3'
_refine_ls_weighting_scheme calc
_refine_ls_wR_factor_gt 0.1489
_refine_ls_wR_factor_ref 0.1595
_reflns_number_gt 4259
_reflns_number_total 5771
_reflns_threshold_expression I>2sigma(I)
_cod_data_source_file gg2128.cif
_cod_data_source_block I
_cod_original_cell_volume 2354.2(3)
_cod_original_sg_symbol_H-M 'C c'
_cod_database_code 2238621

loop_
_symmetry_equiv_pos_as_xyz
'x, y, z'
'x, -y, z+1/2'
'x+1/2, y+1/2, z'
'x+1/2, -y+1/2, z+1/2'

loop_
_atom_site_type_symbol
_atom_site_label
_atom_site_fract_x
_atom_site_fract_y
_atom_site_fract_z
_atom_site_U_iso_or_equiv
_atom_site_adp_type
_atom_site_calc_flag
_atom_site_refinement_flags
_atom_site_occupancy
_atom_site_symmetry_multiplicity
_atom_site_disorder_assembly
_atom_site_disorder_group
N N1 0.9825(4) 0.1792(4) 0.0032(4) 0.0321(12) Uani d . 1 1 . .
C C11 0.9177(5) 0.2042(4) 0.1237(6) 0.0314(14) Uani d . 1 1 . .
C C9 0.9264(5) 0.2899(5) 0.3232(7) 0.0358(16) Uani d . 1 1 . .
H H9 0.9317 0.3189 0.3942 0.043 Uiso calc R 1 1 . .
C C8 0.8537(6) 0.2293(5) 0.2455(7) 0.0388(16) Uani d . 1 1 . .
H H8 0.8073 0.2179 0.2616 0.047 Uiso calc R 1 1 . .
C C12 0.9124(4) 0.1580(5) 0.0166(5) 0.0270(12) Uani d . 1 1 . .
C C7 0.8467(5) 0.1836(5) 0.1419(6) 0.0322(13) Uani d . 1 1 . .
C C1 0.9812(5) 0.1396(6) -0.0927(6) 0.0398(15) Uani d . 1 1 . .
H H1 1.0303 0.1539 -0.1028 0.048 Uiso calc R 1 1 . .
C C4 0.8389(5) 0.0977(5) -0.0645(6) 0.0341(14) Uani d . 1 1 . .
C C6 0.7713(5) 0.1197(6) 0.0568(6) 0.0363(14) Uani d . 1 1 . .
H H6 0.7240 0.1053 0.0705 0.044 Uiso calc R 1 1 . .
C C5 0.7675(5) 0.0797(5) -0.0437(6) 0.0369(15) Uani d . 1 1 . .
H H5 0.7166 0.0394 -0.1004 0.044 Uiso calc R 1 1 . .
C C2 0.9085(6) 0.0763(5) -0.1810(6) 0.0437(19) Uani d . 1 1 . .
H H2 0.9091 0.0477 -0.2484 0.052 Uiso calc R 1 1 . .
C C10 0.9946(5) 0.3089(5) 0.2959(6) 0.0346(14) Uani d . 1 1 . .
H H10 1.0448 0.3526 0.3483 0.042 Uiso calc R 1 1 . .
C C3 0.8385(5) 0.0578(5) -0.1665(5) 0.0358(14) Uani d . 1 1 . .
H H3 0.7886 0.0176 -0.2254 0.043 Uiso calc R 1 1 . .
N N4 1.1718(4) 0.1823(4) 0.2833(4) 0.0291(11) Uani d . 1 1 . .
N N3 1.1675(4) 0.2753(4) 0.0952(5) 0.0289(11) Uani d . 1 1 . .
C C28 1.3163(5) 0.0529(6) 0.4483(6) 0.0386(14) Uani d . 1 1 . .
H H28 1.3636 0.0072 0.5043 0.046 Uiso calc R 1 1 . .
C C27 1.3163(5) 0.0950(5) 0.3475(6) 0.0324(14) Uani d . 1 1 . .
C C22 1.2237(6) 0.3009(6) -0.0345(6) 0.0389(16) Uani d . 1 1 . .
H H22 1.2157 0.3323 -0.1061 0.047 Uiso calc R 1 1 . .
C C21 1.1627(5) 0.3212(6) -0.0013(6) 0.0382(15) Uani d . 1 1 . .
H H21 1.1147 0.3701 -0.0489 0.046 Uiso calc R 1 1 . .
C C30 1.1765(5) 0.1415(5) 0.3818(6) 0.0351(14) Uani d . 1 1 . .
H H30 1.1291 0.1567 0.3951 0.042 Uiso calc R 1 1 . .
C C24 1.3057(4) 0.1865(5) 0.1399(6) 0.0313(13) Uani d . 1 1 . .
C C29 1.2464(5) 0.0790(6) 0.4645(6) 0.0386(16) Uani d . 1 1 . .
H H29 1.2469 0.0533 0.5336 0.046 Uiso calc R 1 1 . .
C C23 1.2969(6) 0.2347(6) 0.0355(6) 0.0367(15) Uani d . 1 1 . .
H H23 1.3404 0.2219 0.0140 0.044 Uiso calc R 1 1 . .
O O3 1.0467(3) 0.4360(3) 0.0884(3) 0.0413(10) Uani d . 1 1 . .
O O4 0.9925(3) 0.6192(4) 0.0848(4) 0.0398(10) Uani d . 1 1 . .
C C32 1.2395(5) 0.2082(5) 0.1656(6) 0.0298(13) Uani d . 1 1 . .
C C31 1.2409(4) 0.1608(5) 0.2672(5) 0.0278(12) Uani d . 1 1 . .
C C26 1.3840(5) 0.0775(6) 0.3205(6) 0.0377(15) Uani d . 1 1 . .
H H26 1.4338 0.0337 0.3737 0.045 Uiso calc R 1 1 . .
C C25 1.3812(5) 0.1204(6) 0.2219(6) 0.0383(14) Uani d . 1 1 . .
H H25 1.4282 0.1069 0.2075 0.046 Uiso calc R 1 1 . .
Cu Cu1 1.07989(4) 0.28399(4) 0.14929(5) 0.03031(16) Uani d . 1 1 . .
S S2 1.06669(9) 0.54426(10) 0.15762(10) 0.0283(3) Uani d . 1 1 . .
N N2 0.9884(4) 0.2662(4) 0.1978(5) 0.0306(12) Uani d . 1 1 . .
O O1 1.0717(3) 0.5217(3) 0.2709(3) 0.0329(8) Uani d . 1 1 . .
O O2 1.1491(3) 0.5917(4) 0.1765(4) 0.0494(13) Uani d . 1 1 . .
C C41A 1.0959(9) 0.8927(10) 0.1088(12) 0.059(3) Uiso d PD 0.695(15) 1 A 1
H H41A 1.0757 0.9478 0.0434 0.071 Uiso calc PR 0.695(15) 1 A 1
H H41B 1.1497 0.9256 0.1768 0.071 Uiso calc PR 0.695(15) 1 A 1
C C42A 1.0326(8) 0.8986(9) 0.1425(11) 0.050(2) Uiso d PD 0.695(15) 1 A 1
H H42A 1.0491 0.9641 0.1962 0.060 Uiso calc PR 0.695(15) 1 A 1
H H42B 0.9763 0.9186 0.0696 0.060 Uiso calc PR 0.695(15) 1 A 1
C C41B 1.132(2) 0.890(2) 0.158(3) 0.059(3) Uiso d PD 0.305(15) 1 A 2
H H41C 1.1178 0.9632 0.1164 0.071 Uiso calc PR 0.305(15) 1 A 2
H H41D 1.1954 0.8923 0.2192 0.071 Uiso calc PR 0.305(15) 1 A 2
C C42B 1.0858(15) 0.8890(19) 0.221(2) 0.050(2) Uiso d PD 0.305(15) 1 A 2
H H42C 1.1305 0.8718 0.3044 0.060 Uiso calc PR 0.305(15) 1 A 2
H H42D 1.0663 0.9671 0.2197 0.060 Uiso calc PR 0.305(15) 1 A 2
O O41 1.1240(5) 0.8127(6) 0.0766(7) 0.0523(15) Uiso d PD 0.663(10) 1 . .
O O42 1.0135(10) 0.8216(12) 0.1916(14) 0.0523(15) Uiso d PD 0.337(10) 1 . .

loop_
_atom_site_aniso_label
_atom_site_aniso_U_11
_atom_site_aniso_U_22
_atom_site_aniso_U_33
_atom_site_aniso_U_12
_atom_site_aniso_U_13
_atom_site_aniso_U_23
N1 0.044(3) 0.028(3) 0.030(3) 0.001(2) 0.023(3) 0.001(2)
C11 0.048(4) 0.017(3) 0.027(3) 0.001(3) 0.018(3) -0.002(2)
C9 0.049(4) 0.031(3) 0.035(4) -0.004(3) 0.027(4) -0.003(2)
C8 0.052(4) 0.032(3) 0.048(4) 0.006(3) 0.037(4) 0.007(3)
C12 0.034(3) 0.023(3) 0.020(2) 0.002(2) 0.011(3) 0.001(2)
C7 0.042(4) 0.024(3) 0.032(3) 0.008(3) 0.021(3) 0.008(2)
C1 0.055(4) 0.037(4) 0.030(3) 0.003(3) 0.024(3) -0.001(3)
C4 0.044(4) 0.029(3) 0.027(3) -0.001(3) 0.017(3) 0.003(2)
C6 0.038(4) 0.036(3) 0.036(3) -0.002(3) 0.020(3) 0.004(3)
C5 0.043(4) 0.030(3) 0.028(3) -0.003(3) 0.011(3) 0.000(2)
C2 0.073(6) 0.031(3) 0.028(3) -0.008(3) 0.027(4) -0.009(3)
C10 0.048(4) 0.027(3) 0.027(3) -0.004(3) 0.017(3) -0.007(2)
C3 0.047(4) 0.027(3) 0.021(3) -0.001(3) 0.008(3) -0.003(2)
N4 0.039(3) 0.024(2) 0.017(2) 0.001(2) 0.009(2) 0.0012(18)
N3 0.031(3) 0.029(3) 0.027(3) 0.009(2) 0.015(3) 0.0079(19)
C28 0.045(4) 0.034(3) 0.024(3) 0.002(3) 0.007(3) 0.000(2)
C27 0.037(4) 0.024(3) 0.024(3) -0.004(2) 0.006(3) -0.006(2)
C22 0.053(4) 0.042(4) 0.027(3) 0.001(3) 0.024(4) 0.006(3)
C21 0.050(4) 0.037(3) 0.038(4) 0.006(3) 0.029(4) 0.009(3)
C30 0.048(4) 0.031(3) 0.031(3) 0.008(3) 0.023(3) 0.009(2)
C24 0.031(3) 0.031(3) 0.028(3) 0.002(2) 0.012(3) -0.001(2)
C29 0.049(4) 0.039(4) 0.021(3) 0.004(3) 0.013(3) 0.008(3)
C23 0.046(4) 0.037(3) 0.030(3) 0.001(3) 0.021(3) 0.000(3)
O3 0.069(3) 0.0277(18) 0.030(2) 0.0063(19) 0.027(2) -0.0005(15)
O4 0.041(3) 0.036(2) 0.027(2) 0.0091(19) 0.007(2) 0.0044(18)
C32 0.031(3) 0.030(3) 0.023(3) -0.003(2) 0.010(3) -0.006(2)
C31 0.033(3) 0.023(3) 0.020(2) 0.000(2) 0.008(3) -0.002(2)
C26 0.034(4) 0.040(4) 0.028(3) 0.004(3) 0.008(3) 0.000(3)
C25 0.035(4) 0.035(3) 0.037(3) 0.001(3) 0.012(3) -0.004(3)
Cu1 0.0389(3) 0.0257(2) 0.0295(3) 0.0021(4) 0.0197(3) 0.0019(3)
S2 0.0318(8) 0.0280(5) 0.0221(6) -0.0002(6) 0.0116(6) 0.0000(5)
N2 0.040(3) 0.029(3) 0.027(3) -0.001(2) 0.020(3) -0.0030(19)
O1 0.038(2) 0.0352(18) 0.0220(17) 0.0030(17) 0.0128(18) 0.0037(15)
O2 0.034(3) 0.075(4) 0.040(3) -0.013(2) 0.020(2) 0.002(2)

loop_
_atom_type_symbol
_atom_type_description
_atom_type_scat_dispersion_real
_atom_type_scat_dispersion_imag
_atom_type_scat_source
Cu Cu 0.3201 1.2651 'International Tables Vol C Tables 4.2.6.8 and 6.1.1.4'
C C 0.0033 0.0016 'International Tables Vol C Tables 4.2.6.8 and 6.1.1.4'
H H 0.0000 0.0000 'International Tables Vol C Tables 4.2.6.8 and 6.1.1.4'
N N 0.0061 0.0033 'International Tables Vol C Tables 4.2.6.8 and 6.1.1.4'
O O 0.0106 0.0060 'International Tables Vol C Tables 4.2.6.8 and 6.1.1.4'
S S 0.1246 0.1234 'International Tables Vol C Tables 4.2.6.8 and 6.1.1.4'

loop_
_geom_angle_atom_site_label_1
_geom_angle_atom_site_label_2
_geom_angle_atom_site_label_3
_geom_angle
C1 N1 C12 118.4(6)
C1 N1 Cu1 131.0(5)
C12 N1 Cu1 110.5(4)
N2 C11 C7 123.2(6)
N2 C11 C12 118.9(6)
C7 C11 C12 117.9(6)
C8 C9 C10 118.9(6)
C8 C9 H9 120.6
C10 C9 H9 120.6
C9 C8 C7 120.8(7)
C9 C8 H8 119.6
C7 C8 H8 119.6
N1 C12 C4 123.6(5)
N1 C12 C11 115.8(6)
C4 C12 C11 120.6(6)
C11 C7 C8 116.5(6)
C11 C7 C6 120.5(6)
C8 C7 C6 123.0(6)
N1 C1 C2 122.0(7)
N1 C1 H1 119.0
C2 C1 H1 119.0
C12 C4 C3 116.9(6)
C12 C4 C5 119.9(6)
C3 C4 C5 123.1(7)
C5 C6 C7 120.3(6)
C5 C6 H6 119.9
C7 C6 H6 119.9
C6 C5 C4 120.8(7)
C6 C5 H5 119.6
C4 C5 H5 119.6
C3 C2 C1 118.4(6)
C3 C2 H2 120.8
C1 C2 H2 120.8
N2 C10 C9 120.8(6)
N2 C10 H10 119.6
C9 C10 H10 119.6
C2 C3 C4 120.6(7)
C2 C3 H3 119.7
C4 C3 H3 119.7
C30 N4 C31 117.3(6)
C30 N4 Cu1 131.8(4)
C31 N4 Cu1 110.7(4)
C21 N3 C32 117.6(5)
C21 N3 Cu1 128.5(5)
C32 N3 Cu1 113.8(4)
C29 C28 C27 119.0(6)
C29 C28 H28 120.5
C27 C28 H28 120.5
C28 C27 C26 125.5(7)
C28 C27 C31 116.1(6)
C26 C27 C31 118.4(6)
C21 C22 C23 120.4(6)
C21 C22 H22 119.8
C23 C22 H22 119.8
N3 C21 C22 122.9(7)
N3 C21 H21 118.5
C22 C21 H21 118.5
N4 C30 C29 123.1(6)
N4 C30 H30 118.4
C29 C30 H30 118.4
C32 C24 C23 117.6(6)
C32 C24 C25 119.2(6)
C23 C24 C25 123.1(6)
C30 C29 C28 120.7(6)
C30 C29 H29 119.7
C28 C29 H29 119.7
C22 C23 C24 118.5(6)
C22 C23 H23 120.7
C24 C23 H23 120.7
S2 O3 Cu1 128.5(2)
N3 C32 C24 122.9(6)
N3 C32 C31 115.2(5)
C24 C32 C31 121.9(6)
N4 C31 C32 118.3(6)
N4 C31 C27 123.7(5)
C32 C31 C27 118.0(6)
C25 C26 C27 123.4(7)
C25 C26 H26 118.3
C27 C26 H26 118.3
C26 C25 C24 119.0(7)
C26 C25 H25 120.5
C24 C25 H25 120.5
O3 Cu1 N3 91.59(18)
O3 Cu1 N2 96.1(2)
N3 Cu1 N2 170.74(16)
O3 Cu1 N4 146.72(19)
N3 Cu1 N4 81.9(2)
N2 Cu1 N4 94.3(2)
O3 Cu1 N1 103.76(18)
N3 Cu1 N1 93.5(2)
N2 Cu1 N1 79.7(2)
N4 Cu1 N1 109.17(14)
O2 S2 O4 110.5(3)
O2 S2 O1 111.1(3)
O4 S2 O1 110.2(2)
O2 S2 O3 110.0(3)
O4 S2 O3 106.0(3)
O1 S2 O3 108.9(2)
C10 N2 C11 119.8(6)
C10 N2 Cu1 125.1(5)
C11 N2 Cu1 115.0(4)
O41 C41A C42A 131.8(11)
O41 C41A H41A 104.3
C42A C41A H41A 104.3
O41 C41A H41B 104.3
C42A C41A H41B 104.3
H41A C41A H41B 105.6
O42 C42A C41A 126.0(13)
O42 C42A H42A 105.8
C41A C42A H42A 105.8
O42 C42A H42B 105.8
C41A C42A H42B 105.8
H42A C42A H42B 106.2
O41 C41B C42B 126(2)
O41 C41B H41C 105.8
C42B C41B H41C 105.8
O41 C41B H41D 105.8
C42B C41B H41D 105.8
H41C C41B H41D 106.2
O42 C42B C41B 124(2)
O42 C42B H42C 106.3
C41B C42B H42C 106.3
O42 C42B H42D 106.3
C41B C42B H42D 106.3
H42C C42B H42D 106.4

loop_
_geom_bond_atom_site_label_1
_geom_bond_atom_site_label_2
_geom_bond_distance
N1 C1 1.329(7)
N1 C12 1.352(8)
N1 Cu1 2.191(6)
C11 N2 1.342(9)
C11 C7 1.405(10)
C11 C12 1.462(8)
C9 C8 1.364(11)
C9 C10 1.431(10)
C9 H9 0.9500
C8 C7 1.406(9)
C8 H8 0.9500
C12 C4 1.382(10)
C7 C6 1.437(10)
C1 C2 1.424(11)
C1 H1 0.9500
C4 C3 1.412(9)
C4 C5 1.429(10)
C6 C5 1.366(9)
C6 H6 0.9500
C5 H5 0.9500
C2 C3 1.354(11)
C2 H2 0.9500
C10 N2 1.331(8)
C10 H10 0.9500
C3 H3 0.9500
N4 C30 1.340(7)
N4 C31 1.356(8)
N4 Cu1 2.064(5)
N3 C21 1.337(8)
N3 C32 1.378(9)
N3 Cu1 1.995(5)
C28 C29 1.382(10)
C28 C27 1.410(9)
C28 H28 0.9500
C27 C26 1.416(10)
C27 C31 1.433(9)
C22 C21 1.366(10)
C22 C23 1.383(11)
C22 H22 0.9500
C21 H21 0.9500
C30 C29 1.370(10)
C30 H30 0.9500
C24 C32 1.389(9)
C24 C23 1.415(9)
C24 C25 1.441(10)
C29 H29 0.9500
C23 H23 0.9500
O3 S2 1.513(4)
O3 Cu1 1.947(4)
O4 S2 1.462(5)
C32 C31 1.431(8)
C26 C25 1.363(10)
C26 H26 0.9500
C25 H25 0.9500
Cu1 N2 2.015(5)
S2 O2 1.453(5)
S2 O1 1.463(3)
C41A O41 1.242(11)
C41A C42A 1.391(12)
C41A H41A 0.9900
C41A H41B 0.9900
C42A O42 1.260(13)
C42A H42A 0.9900
C42A H42B 0.9900
C41B O41 1.360(17)
C41B C42B 1.411(18)
C41B H41C 0.9900
C41B H41D 0.9900
C42B O42 1.384(17)
C42B H42C 0.9900
C42B H42D 0.9900

loop_
_geom_hbond_atom_site_label_D
_geom_hbond_atom_site_label_H
_geom_hbond_atom_site_label_A
_geom_hbond_site_symmetry_A
_geom_hbond_distance_DH
_geom_hbond_distance_HA
_geom_hbond_distance_DA
_geom_hbond_angle_DHA
C3 H3 O2 4_454 0.95 2.48 3.389(9) 161
C5 H5 O1 4_454 0.95 2.34 3.263(9) 165
C6 H6 O2 3_445 0.95 2.35 3.252(11) 158
C9 H9 O4 2_565 0.95 2.28 3.188(9) 161
C10 H10 O1 . 0.95 2.41 2.973(8) 118
C21 H21 O1 2_564 0.95 2.44 3.175(8) 134
C25 H25 O1 3_545 0.95 2.44 3.285(11) 149
C25 H25 O4 3_545 0.95 2.39 3.255(11) 151
C26 H26 O3 4_555 0.95 2.50 3.200(8) 130
C28 H28 O4 4_555 0.95 2.46 3.367(10) 159
C30 H30 O41 2_565 0.95 2.45 3.165(12) 132
